data_7243186
loop_
_publ_author_name
'Breton, Logan S.'
'Smith, Mark D.'
'zur Loye, Hans-Conrad'

_publ_section_title
;
 Trends in rare earth thiophosphate syntheses: Rb3Ln(PS4)2 (Ln = La, Ce,
 Pr), Rb3&#x2212;xNaxLn(PS4)2 (Ln = Ce, Pr; x = 0.50, 0.55), and RbEuPS4
 obtained by molten flux crystal growth
;
_journal_issue 30
_journal_name_full CrystEngComm
_journal_page_first 5241
_journal_page_last 5248
_journal_paper_doi 10.1039/D1CE00703C
_journal_volume 23
_journal_year 2021
_chemical_formula_moiety 'La P2 Rb3 S8'
_chemical_formula_sum 'La P2 Rb3 S8'
_chemical_formula_weight 713.74
_chemical_name_systematic 'Rubidium Lanthanum Thiophosphate'
_chemical_properties_physical Air-sensitive,Moisture-sensitive
_space_group_crystal_system monoclinic
_space_group_IT_number 4
_space_group_name_Hall 'P 2yb'
_space_group_name_H-M_alt 'P 1 21 1'
_atom_sites_solution_primary dual-space
_atom_sites_solution_secondary difmap
_audit_creation_method SHELXL-2018/3
_audit_update_record
;
2021-05-19 deposited with the CCDC.	2021-07-05 downloaded from the CCDC.
;
_cell_angle_alpha 90
_cell_angle_beta 90.005(3)
_cell_angle_gamma 90
_cell_formula_units_Z 2
_cell_length_a 9.9053(9)
_cell_length_b 6.7376(6)
_cell_length_c 11.4553(10)
_cell_measurement_reflns_used 9846
_cell_measurement_temperature 291(2)
_cell_measurement_theta_max 29.985
_cell_measurement_theta_min 2.718
_cell_volume 764.50(12)
_computing_cell_refinement 'SAINT+ Ver. 8.40A (Bruker, 2019)'
_computing_data_collection 'Bruker APEX3 v2019.1-0 (Bruker, 2019)'
_computing_data_reduction 'SAINT+ Ver. 8.40A (Bruker, 2019)'
_computing_molecular_graphics 'OLEX2 (Dolomanov et al., 2009)'
_computing_publication_material 'OLEX2 (Dolomanov et al., 2009)'
_computing_structure_refinement 'SHELXL-2018/3 (Sheldrick, 2018)'
_computing_structure_solution 'XT (Sheldrick, 2015)'
_diffrn_ambient_temperature 291(2)
_diffrn_detector_area_resol_mean 7.39
_diffrn_measured_fraction_theta_full 0.999
_diffrn_measured_fraction_theta_max 0.998
_diffrn_measurement_device_type 'Bruker D8 QUEST'
_diffrn_measurement_method '\w and \f scans'
_diffrn_radiation_type MoK\a
_diffrn_radiation_wavelength 0.71073
_diffrn_reflns_av_R_equivalents 0.0387
_diffrn_reflns_av_unetI/netI 0.0257
_diffrn_reflns_Laue_measured_fraction_full 0.999
_diffrn_reflns_Laue_measured_fraction_max 0.998
_diffrn_reflns_limit_h_max 13
_diffrn_reflns_limit_h_min -13
_diffrn_reflns_limit_k_max 9
_diffrn_reflns_limit_k_min -9
_diffrn_reflns_limit_l_max 16
_diffrn_reflns_limit_l_min -16
_diffrn_reflns_number 35700
_diffrn_reflns_point_group_measured_fraction_full 0.999
_diffrn_reflns_point_group_measured_fraction_max 0.999
_diffrn_reflns_theta_full 25.242
_diffrn_reflns_theta_max 30.028
_diffrn_reflns_theta_min 2.718
_diffrn_source 'microfocus sealed X-ray tube'
_exptl_absorpt_coefficient_mu 13.545
_exptl_absorpt_correction_T_max 0.2650
_exptl_absorpt_correction_T_min 0.2051
_exptl_absorpt_correction_type multi-scan
_exptl_absorpt_process_details
; 
Krause, L., Herbst-Irmer, R., Sheldrick G.M. & Stalke D., 
 J. Appl. Cryst. 48 (2015) 3-10. 
;
_exptl_crystal_colour colorless
_exptl_crystal_density_diffrn 3.101
_exptl_crystal_description shard
_exptl_crystal_F_000 652
_exptl_crystal_size_max 0.040
_exptl_crystal_size_mid 0.030
_exptl_crystal_size_min 0.020
_refine_diff_density_max 1.990
_refine_diff_density_min -1.683
_refine_diff_density_rms 0.239
_refine_ls_abs_structure_details
; 
 Twinning involves inversion, so Flack parameter cannot be determined 
;
_refine_ls_extinction_method none
_refine_ls_goodness_of_fit_ref 1.099
_refine_ls_hydrogen_treatment undef
_refine_ls_matrix_type full
_refine_ls_number_parameters 132
_refine_ls_number_reflns 4460
_refine_ls_number_restraints 2
_refine_ls_restrained_S_all 1.099
_refine_ls_R_factor_all 0.0541
_refine_ls_R_factor_gt 0.0493
_refine_ls_shift/su_max 0.001
_refine_ls_shift/su_mean 0.000
_refine_ls_structure_factor_coef Fsqd
_refine_ls_weighting_details 'w=1/[\s^2^(Fo^2^)+12.0178P] where P=(Fo^2^+2Fc^2^)/3'
_refine_ls_weighting_scheme calc
_refine_ls_wR_factor_gt 0.0951
_refine_ls_wR_factor_ref 0.0983
_reflns_Friedel_coverage 0.855
_reflns_Friedel_fraction_full 1.000
_reflns_Friedel_fraction_max 0.999
_reflns_number_gt 4156
_reflns_number_total 4460
_reflns_threshold_expression 'I > 2\s(I)'
_cod_data_source_file d1ce00703c2.cif
_cod_data_source_block lb118a_la1
_cod_depositor_comments 'Adding full bibliography for 7243182--7243187.cif.'
_cod_original_sg_symbol_H-M 'P 21'
_cod_database_code 7243186
_shelx_shelxl_version_number 2018/3
_shelx_space_group_comment
; 
The symmetry employed for this shelxl refinement is uniquely defined 
by the following loop, which should always be used as a source of 
symmetry information in preference to the above space-group names. 
They are only intended as comments. 
;
_shelx_estimated_absorpt_t_min 0.613
_shelx_estimated_absorpt_t_max 0.773

loop_
_space_group_symop_operation_xyz
'x, y, z'
'-x, y+1/2, -z'

loop_
_atom_site_label
_atom_site_type_symbol
_atom_site_fract_x
_atom_site_fract_y
_atom_site_fract_z
_atom_site_U_iso_or_equiv
_atom_site_adp_type
_atom_site_occupancy
_atom_site_site_symmetry_order
_atom_site_calc_flag
_atom_site_refinement_flags_posn
_atom_site_refinement_flags_adp
_atom_site_refinement_flags_occupancy
_atom_site_disorder_assembly
_atom_site_disorder_group
La1 La 0.61007(11) 0.7353(3) 0.35016(10) 0.0191(2) Uani 0.548(4) 1 d . . P . .
Rb1 Rb 0.61007(11) 0.7353(3) 0.35016(10) 0.0191(2) Uani 0.452(4) 1 d . . P . .
La2 La 0.10554(13) 0.2385(4) 0.15115(12) 0.0287(3) Uani 0.452(4) 1 d . . P . .
Rb2 Rb 0.10554(13) 0.2385(4) 0.15115(12) 0.0287(3) Uani 0.548(4) 1 d . . P . .
Rb3 Rb 0.6567(3) 0.2361(6) 0.0747(2) 0.0516(6) Uani 1 1 d . . . . .
Rb4 Rb 0.8523(3) 0.2336(7) 0.5827(2) 0.0548(7) Uani 1 1 d . . . . .
S1 S 0.4058(10) -0.0112(11) 0.2316(7) 0.045(2) Uani 1 1 d . . . . .
S2 S 0.2296(5) 0.2378(16) 0.4264(5) 0.0392(13) Uani 1 1 d . . . . .
S3 S 0.3929(12) 0.4791(13) 0.2193(9) 0.068(4) Uani 1 1 d . . . . .
S4 S 0.5658(5) 0.227(3) 0.4310(8) 0.079(3) Uani 1 1 d . . . . .
S5 S 0.7172(6) 0.7377(14) 0.0812(5) 0.0387(12) Uani 1 1 d . . . . .
S6 S 0.8822(12) 0.4876(13) 0.2811(9) 0.065(3) Uani 1 1 d . . . . .
S7 S 0.8545(6) 0.9774(11) 0.2950(7) 0.0293(12) Uani 1 1 d . . . . .
S8 S 1.0610(5) 0.7163(12) 0.0956(7) 0.061(2) Uani 1 1 d . . . . .
P1 P 0.3998(5) 0.2355(13) 0.3275(4) 0.0311(10) Uani 1 1 d . . . . .
P2 P 0.8850(6) 0.7317(13) 0.1842(4) 0.0318(9) Uani 1 1 d . . . . .

loop_
_atom_site_aniso_label
_atom_site_aniso_U_11
_atom_site_aniso_U_22
_atom_site_aniso_U_33
_atom_site_aniso_U_23
_atom_site_aniso_U_13
_atom_site_aniso_U_12
La1 0.0152(4) 0.0281(5) 0.0139(4) 0.0040(7) 0.0020(5) -0.0044(8)
Rb1 0.0152(4) 0.0281(5) 0.0139(4) 0.0040(7) 0.0020(5) -0.0044(8)
La2 0.0259(5) 0.0330(7) 0.0271(5) 0.0050(10) 0.0017(9) 0.0071(10)
Rb2 0.0259(5) 0.0330(7) 0.0271(5) 0.0050(10) 0.0017(9) 0.0071(10)
Rb3 0.0604(14) 0.0264(10) 0.0679(14) 0.002(2) 0.0060(13) -0.0007(18)
Rb4 0.0535(14) 0.0393(12) 0.0714(15) -0.005(2) -0.0164(13) -0.010(2)
S1 0.073(5) 0.035(3) 0.027(3) -0.006(3) -0.015(3) 0.023(4)
S2 0.035(2) 0.046(3) 0.036(2) 0.002(5) 0.018(2) -0.015(4)
S3 0.128(9) 0.025(3) 0.051(5) 0.006(3) 0.049(6) 0.004(5)
S4 0.020(2) 0.124(7) 0.093(5) -0.005(12) 0.022(3) 0.004(7)
S5 0.044(2) 0.030(3) 0.042(2) 0.012(4) -0.017(2) -0.008(4)
S6 0.115(8) 0.025(3) 0.056(5) 0.000(3) -0.044(6) 0.011(5)
S7 0.028(2) 0.030(2) 0.030(3) -0.009(2) 0.011(2) -0.001(2)
S8 0.0205(19) 0.046(4) 0.116(5) 0.064(4) -0.009(3) -0.008(3)
P1 0.039(2) 0.027(2) 0.0273(18) 0.010(4) 0.0191(18) -0.003(4)
P2 0.038(2) 0.0211(19) 0.036(2) 0.000(4) -0.0096(18) 0.004(4)

loop_
_atom_type_symbol
_atom_type_description
_atom_type_scat_dispersion_real
_atom_type_scat_dispersion_imag
_atom_type_scat_source
P P 0.1023 0.0942 'International Tables Vol C Tables 4.2.6.8 and 6.1.1.4'
S S 0.1246 0.1234 'International Tables Vol C Tables 4.2.6.8 and 6.1.1.4'
Rb Rb -0.9393 2.9676 'International Tables Vol C Tables 4.2.6.8 and 6.1.1.4'
La La -0.2871 2.4523 'International Tables Vol C Tables 4.2.6.8 and 6.1.1.4'

loop_
_geom_angle_atom_site_label_1
_geom_angle_atom_site_label_2
_geom_angle_atom_site_label_3
_geom_angle
_geom_angle_site_symmetry_1
_geom_angle_site_symmetry_3
_geom_angle_publ_flag
S1 La1 S7 98.1(3) 1_565 . ?
S1 La1 S2 138.0(2) 1_565 2_656 ?
S7 La1 S2 75.5(2) . 2_656 ?
S1 La1 S4 89.9(3) 1_565 2_656 ?
S7 La1 S4 130.3(3) . 2_656 ?
S2 La1 S4 66.63(16) 2_656 2_656 ?
S1 La1 S3 68.40(18) 1_565 . ?
S7 La1 S3 139.0(3) . . ?
S2 La1 S3 140.4(3) 2_656 . ?
S4 La1 S3 89.5(3) 2_656 . ?
S1 La1 S5 77.7(2) 1_565 . ?
S7 La1 S5 62.2(2) . . ?
S2 La1 S5 129.17(18) 2_656 . ?
S4 La1 S5 164.18(19) 2_656 . ?
S3 La1 S5 77.0(2) . . ?
S1 La1 S6 138.0(3) 1_565 . ?
S7 La1 S6 63.83(17) . . ?
S2 La1 S6 76.9(2) 2_656 . ?
S4 La1 S6 131.3(3) 2_656 . ?
S3 La1 S6 99.7(3) . . ?
S5 La1 S6 60.3(2) . . ?
S1 La1 P2 107.5(2) 1_565 . ?
S7 La1 P2 38.6(2) . . ?
S2 La1 P2 93.09(13) 2_656 . ?
S4 La1 P2 159.66(17) 2_656 . ?
S3 La1 P2 106.5(2) . . ?
S5 La1 P2 36.09(13) . . ?
S6 La1 P2 35.0(2) . . ?
S1 La1 Rb3 100.00(16) 1_565 . ?
S7 La1 Rb3 99.87(15) . . ?
S2 La1 Rb3 122.00(18) 2_656 . ?
S4 La1 Rb3 127.0(4) 2_656 . ?
S3 La1 Rb3 49.01(18) . . ?
S5 La1 Rb3 47.73(17) . . ?
S6 La1 Rb3 51.85(18) . . ?
P2 La1 Rb3 61.52(14) . . ?
S1 La1 Rb3 48.7(2) 1_565 1_565 ?
S7 La1 Rb3 51.60(16) . 1_565 ?
S2 La1 Rb3 121.4(2) 2_656 1_565 ?
S4 La1 Rb3 129.0(4) 2_656 1_565 ?
S3 La1 Rb3 98.24(18) . 1_565 ?
S5 La1 Rb3 47.26(17) . 1_565 ?
S6 La1 Rb3 97.15(18) . 1_565 ?
P2 La1 Rb3 62.28(14) . 1_565 ?
Rb3 La1 Rb3 93.13(5) . 1_565 ?
S1 La1 Rb4 53.6(2) 1_565 2_656 ?
S7 La1 Rb4 146.71(15) . 2_656 ?
S2 La1 Rb4 112.28(10) 2_656 2_656 ?
S4 La1 Rb4 45.67(15) 2_656 2_656 ?
S3 La1 Rb4 53.28(18) . 2_656 ?
S5 La1 Rb4 118.54(11) . 2_656 ?
S6 La1 Rb4 148.47(19) . 2_656 ?
P2 La1 Rb4 154.62(10) . 2_656 ?
Rb3 La1 Rb4 102.08(7) . 2_656 ?
Rb3 La1 Rb4 102.28(6) 1_565 2_656 ?
S6 La2 S5 141.4(2) 1_455 2_645 ?
S6 La2 S8 94.5(2) 1_455 2_645 ?
S5 La2 S8 63.71(13) 2_645 2_645 ?
S6 La2 S8 58.6(2) 1_455 1_455 ?
S5 La2 S8 85.1(2) 2_645 1_455 ?
S8 La2 S8 79.14(13) 2_645 1_455 ?
S6 La2 S3 103.2(3) 1_455 . ?
S5 La2 S3 74.27(19) 2_645 . ?
S8 La2 S3 130.4(2) 2_645 . ?
S8 La2 S3 71.9(2) 1_455 . ?
S6 La2 S2 79.4(2) 1_455 . ?
S5 La2 S2 125.30(17) 2_645 . ?
S8 La2 S2 170.62(18) 2_645 . ?
S8 La2 S2 103.2(3) 1_455 . ?
S3 La2 S2 58.5(2) . . ?
S6 La2 Rb3 53.44(18) 1_455 1_455 ?
S5 La2 Rb3 112.27(11) 2_645 1_455 ?
S8 La2 Rb3 48.63(11) 2_645 1_455 ?
S8 La2 Rb3 80.54(11) 1_455 1_455 ?
S3 La2 Rb3 151.15(19) . 1_455 ?
S2 La2 Rb3 122.43(9) . 1_455 ?
S6 La2 Rb4 49.88(19) 1_455 2_656 ?
S5 La2 Rb4 120.75(18) 2_645 2_656 ?
S8 La2 Rb4 131.26(15) 2_645 2_656 ?
S8 La2 Rb4 55.02(17) 1_455 2_656 ?
S3 La2 Rb4 54.03(16) . 2_656 ?
S2 La2 Rb4 48.82(18) . 2_656 ?
Rb3 La2 Rb4 102.87(7) 1_455 2_656 ?
S6 La2 Rb4 98.33(18) 1_455 2_646 ?
S5 La2 Rb4 120.23(17) 2_645 2_646 ?
S8 La2 Rb4 125.84(18) 2_645 2_646 ?
S8 La2 Rb4 149.41(17) 1_455 2_646 ?
S3 La2 Rb4 97.23(18) . 2_646 ?
S2 La2 Rb4 49.20(18) . 2_646 ?
Rb3 La2 Rb4 102.43(7) 1_455 2_646 ?
Rb4 La2 Rb4 95.17(5) 2_656 2_646 ?
S6 La2 Rb3 103.0(2) 1_455 2_655 ?
S5 La2 Rb3 44.59(17) 2_645 2_655 ?
S8 La2 Rb3 79.38(16) 2_645 2_655 ?
S8 La2 Rb3 44.72(12) 1_455 2_655 ?
S3 La2 Rb3 51.68(17) . 2_655 ?
S2 La2 Rb3 108.78(15) . 2_655 ?
Rb3 La2 Rb3 112.09(7) 1_455 2_655 ?
Rb4 La2 Rb3 78.78(8) 2_656 2_655 ?
Rb4 La2 Rb3 145.46(7) 2_646 2_655 ?
S5 Rb3 S8 80.23(18) 1_545 2_745 ?
S5 Rb3 S5 159.7(2) 1_545 . ?
S8 Rb3 S5 84.72(18) 2_745 . ?
S5 Rb3 S1 69.14(17) 1_545 . ?
S8 Rb3 S1 149.2(2) 2_745 . ?
S5 Rb3 S1 125.65(19) . . ?
S5 Rb3 S3 125.5(2) 1_545 . ?
S8 Rb3 S3 154.2(2) 2_745 . ?
S5 Rb3 S3 70.1(2) . . ?
S1 Rb3 S3 56.49(13) . . ?
S5 Rb3 S7 54.48(16) 1_545 1_545 ?
S8 Rb3 S7 86.37(18) 2_745 1_545 ?
S5 Rb3 S7 111.24(16) . 1_545 ?
S1 Rb3 S7 78.32(17) . 1_545 ?
S3 Rb3 S7 107.3(2) . 1_545 ?
S5 Rb3 S6 109.50(19) 1_545 . ?
S8 Rb3 S6 83.6(2) 2_745 . ?
S5 Rb3 S6 54.89(17) . . ?
S1 Rb3 S6 108.8(3) . . ?
S3 Rb3 S6 86.2(3) . . ?
S7 Rb3 S6 56.38(13) 1_545 . ?
S5 Rb3 S3 66.15(19) 1_545 2_645 ?
S8 Rb3 S3 65.4(2) 2_745 2_645 ?
S5 Rb3 S3 119.22(18) . 2_645 ?
S1 Rb3 S3 98.4(2) . 2_645 ?
S3 Rb3 S3 122.24(14) . 2_645 ?
S7 Rb3 S3 117.6(2) 1_545 2_645 ?
S6 Rb3 S3 148.9(3) . 2_645 ?
S5 Rb3 P1 95.64(19) 1_545 . ?
S8 Rb3 P1 166.02(18) 2_745 . ?
S5 Rb3 P1 95.73(19) . . ?
S1 Rb3 P1 30.98(19) . . ?
S3 Rb3 P1 32.02(19) . . ?
S7 Rb3 P1 80.44(14) 1_545 . ?
S6 Rb3 P1 85.3(2) . . ?
S3 Rb3 P1 125.2(2) 2_645 . ?
S5 Rb3 S1 118.12(18) 1_545 2_655 ?
S8 Rb3 S1 68.7(2) 2_745 2_655 ?
S5 Rb3 S1 67.81(16) . 2_655 ?
S1 Rb3 S1 123.50(13) . 2_655 ?
S3 Rb3 S1 95.9(3) . 2_655 ?
S7 Rb3 S1 155.10(18) 1_545 2_655 ?
S6 Rb3 S1 118.0(2) . 2_655 ?
S3 Rb3 S1 52.54(14) 2_645 2_655 ?
P1 Rb3 S1 124.4(2) . 2_655 ?
S5 Rb3 La2 80.04(12) 1_545 1_655 ?
S8 Rb3 La2 46.10(12) 2_745 1_655 ?
S5 Rb3 La2 79.70(12) . 1_655 ?
S1 Rb3 La2 126.92(16) . 1_655 ?
S3 Rb3 La2 129.7(2) . 1_655 ?
S7 Rb3 La2 48.66(11) 1_545 1_655 ?
S6 Rb3 La2 43.64(19) . 1_655 ?
S3 Rb3 La2 107.36(19) 2_645 1_655 ?
P1 Rb3 La2 120.16(10) . 1_655 ?
S1 Rb3 La2 108.91(15) 2_655 1_655 ?
S4 Rb4 S2 76.7(4) . 2_646 ?
S4 Rb4 S6 150.7(4) . 2_746 ?
S2 Rb4 S6 74.3(2) 2_646 2_746 ?
S4 Rb4 S2 78.5(4) . 2_656 ?
S2 Rb4 S2 152.73(18) 2_646 2_656 ?
S6 Rb4 S2 130.7(2) 2_746 2_656 ?
S4 Rb4 S7 153.2(4) . 2_746 ?
S2 Rb4 S7 129.9(2) 2_646 2_746 ?
S6 Rb4 S7 55.65(14) 2_746 2_746 ?
S2 Rb4 S7 75.90(19) 2_656 2_746 ?
S4 Rb4 S7 62.4(2) . 1_545 ?
S2 Rb4 S7 61.57(17) 2_646 1_545 ?
S6 Rb4 S7 99.9(2) 2_746 1_545 ?
S2 Rb4 S7 115.23(18) 2_656 1_545 ?
S7 Rb4 S7 123.27(13) 2_746 1_545 ?
S4 Rb4 P2 165.70(18) . 2_746 ?
S2 Rb4 P2 100.53(19) 2_646 2_746 ?
S6 Rb4 P2 31.7(2) 2_746 2_746 ?
S2 Rb4 P2 100.76(19) 2_656 2_746 ?
S7 Rb4 P2 33.30(18) 2_746 2_746 ?
S7 Rb4 P2 128.94(18) 1_545 2_746 ?
S4 Rb4 S3 75.9(3) . 2_646 ?
S2 Rb4 S3 54.54(17) 2_646 2_646 ?
S6 Rb4 S3 90.0(3) 2_746 2_646 ?
S2 Rb4 S3 108.26(19) 2_656 2_646 ?
S7 Rb4 S3 119.6(3) 2_746 2_646 ?
S7 Rb4 S3 109.2(2) 1_545 2_646 ?
P2 Rb4 S3 91.0(2) 2_746 2_646 ?
S4 Rb4 S1 73.8(2) . 2_656 ?
S2 Rb4 S1 107.60(16) 2_646 2_656 ?
S6 Rb4 S1 118.7(3) 2_746 2_656 ?
S2 Rb4 S1 53.99(16) 2_656 2_656 ?
S7 Rb4 S1 96.86(19) 2_746 2_656 ?
S7 Rb4 S1 136.11(17) 1_545 2_656 ?
P2 Rb4 S1 94.09(18) 2_746 2_656 ?
S3 Rb4 S1 54.73(13) 2_646 2_656 ?
S4 Rb4 S8 134.52(18) . 2_746 ?
S2 Rb4 S8 93.04(18) 2_646 2_746 ?
S6 Rb4 S8 51.48(19) 2_746 2_746 ?
S2 Rb4 S8 96.40(18) 2_656 2_746 ?
S7 Rb4 S8 56.98(16) 2_746 2_746 ?
S7 Rb4 S8 147.8(2) 1_545 2_746 ?
P2 Rb4 S8 31.18(12) 2_746 2_746 ?
S3 Rb4 S8 62.8(2) 2_646 2_746 ?
S1 Rb4 S8 67.41(16) 2_656 2_746 ?
S4 Rb4 S6 66.8(3) . . ?
S2 Rb4 S6 114.9(2) 2_646 . ?
S6 Rb4 S6 123.62(14) 2_746 . ?
S2 Rb4 S6 63.95(19) 2_656 . ?
S7 Rb4 S6 94.8(2) 2_746 . ?
S7 Rb4 S6 54.10(13) 1_545 . ?
P2 Rb4 S6 126.0(2) 2_746 . ?
S3 Rb4 S6 142.6(3) 2_646 . ?
S1 Rb4 S6 110.9(3) 2_656 . ?
S8 Rb4 S6 150.0(2) 2_746 . ?
S4 Rb4 La2 114.8(3) . 2_646 ?
S2 Rb4 La2 47.79(11) 2_646 2_646 ?
S6 Rb4 La2 43.9(2) 2_746 2_646 ?
S2 Rb4 La2 139.11(12) 2_656 2_646 ?
S7 Rb4 La2 89.98(15) 2_746 2_646 ?
S7 Rb4 La2 104.68(17) 1_545 2_646 ?
P2 Rb4 La2 56.77(14) 2_746 2_646 ?
S3 Rb4 La2 46.8(2) 2_646 2_646 ?
S1 Rb4 La2 91.07(14) 2_656 2_646 ?
S8 Rb4 La2 45.78(14) 2_746 2_646 ?
S6 Rb4 La2 156.71(19) . 2_646 ?
P1 S1 La1 104.3(4) . 1_545 ?
P1 S1 Rb3 84.7(4) . . ?
La1 S1 Rb3 91.4(3) 1_545 . ?
P1 S1 Rb4 92.8(3) . 2_646 ?
La1 S1 Rb4 86.6(2) 1_545 2_646 ?
Rb3 S1 Rb4 176.4(3) . 2_646 ?
P1 S1 Rb3 147.6(4) . 2_645 ?
La1 S1 Rb3 105.3(2) 1_545 2_645 ?
Rb3 S1 Rb3 81.93(19) . 2_645 ?
Rb4 S1 Rb3 101.5(2) 2_646 2_645 ?
P1 S2 La1 92.1(2) . 2_646 ?
P1 S2 La2 77.4(2) . . ?
La1 S2 La2 169.46(18) 2_646 . ?
P1 S2 Rb4 100.7(4) . 2_656 ?
La1 S2 Rb4 98.9(3) 2_646 2_656 ?
La2 S2 Rb4 83.4(2) . 2_656 ?
P1 S2 Rb4 99.7(4) . 2_646 ?
La1 S2 Rb4 98.2(3) 2_646 2_646 ?
La2 S2 Rb4 83.64(19) . 2_646 ?
Rb4 S2 Rb4 152.73(18) 2_656 2_646 ?
P1 S3 La1 97.4(5) . . ?
P1 S3 La2 77.5(4) . . ?
La1 S3 La2 162.7(3) . . ?
P1 S3 Rb3 83.5(3) . . ?
La1 S3 Rb3 88.4(3) . . ?
La2 S3 Rb3 107.2(3) . . ?
P1 S3 Rb4 91.3(3) . 2_656 ?
La1 S3 Rb4 84.4(2) . 2_656 ?
La2 S3 Rb4 79.2(2) . 2_656 ?
Rb3 S3 Rb4 170.5(4) . 2_656 ?
P1 S3 Rb3 153.8(5) . 2_655 ?
La1 S3 Rb3 105.1(2) . 2_655 ?
La2 S3 Rb3 84.6(3) . 2_655 ?
Rb3 S3 Rb3 83.72(19) . 2_655 ?
Rb4 S3 Rb3 104.1(3) 2_656 2_655 ?
P1 S4 La1 91.0(2) . 2_646 ?
P1 S4 Rb4 175.0(6) . . ?
La1 S4 Rb4 93.3(2) 2_646 . ?
P2 S5 La2 92.0(3) . 2_655 ?
P2 S5 La1 73.6(2) . . ?
La2 S5 La1 165.6(2) 2_655 . ?
P2 S5 Rb3 100.1(4) . 1_565 ?
La2 S5 Rb3 94.4(2) 2_655 1_565 ?
La1 S5 Rb3 88.2(2) . 1_565 ?
P2 S5 Rb3 97.8(4) . . ?
La2 S5 Rb3 94.6(2) 2_655 . ?
La1 S5 Rb3 87.65(18) . . ?
Rb3 S5 Rb3 159.7(2) 1_565 . ?
P2 S6 La2 99.6(5) . 1_655 ?
P2 S6 La1 74.0(4) . . ?
La2 S6 La1 164.9(3) 1_655 . ?
P2 S6 Rb4 81.1(4) . 2_756 ?
La2 S6 Rb4 86.3(3) 1_655 2_756 ?
La1 S6 Rb4 105.8(3) . 2_756 ?
P2 S6 Rb3 91.8(4) . . ?
La2 S6 Rb3 82.9(2) 1_655 . ?
La1 S6 Rb3 83.7(2) . . ?
Rb4 S6 Rb3 165.9(4) 2_756 . ?
P2 S6 Rb4 150.2(5) . . ?
La2 S6 Rb4 103.9(3) 1_655 . ?
La1 S6 Rb4 86.9(3) . . ?
Rb4 S6 Rb4 82.4(2) 2_756 . ?
Rb3 S6 Rb4 109.0(3) . . ?
P2 S7 La1 79.3(3) . . ?
P2 S7 Rb2 90.6(3) . 1_665 ?
La1 S7 Rb2 163.7(3) . 1_665 ?
P2 S7 Rb4 76.2(3) . 2_756 ?
La1 S7 Rb4 108.7(3) . 2_756 ?
Rb2 S7 Rb4 80.72(14) 1_665 2_756 ?
P2 S7 Rb3 92.0(3) . 1_565 ?
La1 S7 Rb3 88.38(19) . 1_565 ?
Rb2 S7 Rb3 79.24(17) 1_665 1_565 ?
Rb4 S7 Rb3 156.6(2) 2_756 1_565 ?
P2 S7 Rb4 154.0(4) . 1_565 ?
La1 S7 Rb4 93.50(17) . 1_565 ?
Rb2 S7 Rb4 101.0(2) 1_665 1_565 ?
Rb4 S7 Rb4 82.68(18) 2_756 1_565 ?
Rb3 S7 Rb4 112.9(2) 1_565 1_565 ?
P2 S8 La2 89.8(2) . 2_655 ?
P2 S8 La2 93.9(3) . 1_655 ?
La2 S8 La2 106.1(3) 2_655 1_655 ?
P2 S8 Rb3 173.0(3) . 2_755 ?
La2 S8 Rb3 85.27(19) 2_655 2_755 ?
La2 S8 Rb3 92.2(2) 1_655 2_755 ?
P2 S8 Rb2 88.1(4) . 1_665 ?
La2 S8 Rb2 99.76(17) 2_655 1_665 ?
La2 S8 Rb2 154.1(2) 1_655 1_665 ?
Rb3 S8 Rb2 87.85(14) 2_755 1_665 ?
P2 S8 Rb4 72.8(3) . 2_756 ?
La2 S8 Rb4 162.3(2) 2_655 2_756 ?
La2 S8 Rb4 79.20(15) 1_655 2_756 ?
Rb3 S8 Rb4 111.69(17) 2_755 2_756 ?
Rb2 S8 Rb4 76.7(2) 1_665 2_756 ?
S1 P1 S4 105.9(6) . . ?
S1 P1 S2 109.8(5) . . ?
S4 P1 S2 110.3(3) . . ?
S1 P1 S3 109.5(3) . . ?
S4 P1 S3 113.7(7) . . ?
S2 P1 S3 107.6(5) . . ?
S1 P1 Rb3 64.4(3) . . ?
S4 P1 Rb3 84.5(2) . . ?
S2 P1 Rb3 165.2(3) . . ?
S3 P1 Rb3 64.4(3) . . ?
S6 P2 S8 104.5(5) . . ?
S6 P2 S5 109.2(5) . . ?
S8 P2 S5 114.4(3) . . ?
S6 P2 S7 108.2(3) . . ?
S8 P2 S7 117.8(5) . . ?
S5 P2 S7 102.5(4) . . ?
S6 P2 La1 71.0(4) . . ?
S8 P2 La1 174.7(3) . . ?
S5 P2 La1 70.3(2) . . ?
S7 P2 La1 62.1(2) . . ?
S6 P2 Rb4 67.2(3) . 2_756 ?
S8 P2 Rb4 76.0(3) . 2_756 ?
S5 P2 Rb4 169.5(3) . 2_756 ?
S7 P2 Rb4 70.5(3) . 2_756 ?
La1 P2 Rb4 99.35(13) . 2_756 ?
S6 P2 Rb2 139.0(4) . 1_665 ?
S8 P2 Rb2 62.2(3) . 1_665 ?
S5 P2 Rb2 111.5(4) . 1_665 ?
S7 P2 Rb2 58.3(3) . 1_665 ?
La1 P2 Rb2 119.1(2) . 1_665 ?
Rb4 P2 Rb2 71.90(14) 2_756 1_665 ?

loop_
_geom_bond_atom_site_label_1
_geom_bond_atom_site_label_2
_geom_bond_distance
_geom_bond_site_symmetry_2
_geom_bond_publ_flag
La1 S1 2.976(8) 1_565 ?
La1 S7 2.987(7) . ?
La1 S2 3.012(6) 2_656 ?
La1 S4 3.053(7) 2_656 ?
La1 S3 3.139(12) . ?
La1 S5 3.258(6) . ?
La1 S6 3.267(12) . ?
La1 P2 3.321(6) . ?
La1 Rb3 4.635(4) . ?
La1 Rb3 4.643(4) 1_565 ?
La1 Rb4 4.644(3) 2_656 ?
La2 S6 3.151(12) 1_455 ?
La2 S5 3.189(6) 2_645 ?
La2 S8 3.276(8) 2_645 ?
La2 S8 3.311(8) 1_455 ?
La2 S3 3.367(13) . ?
La2 S2 3.384(6) . ?
La2 Rb3 4.531(3) 1_455 ?
La2 Rb4 4.539(4) 2_656 ?
La2 Rb4 4.587(4) 2_646 ?
La2 Rb3 4.846(4) 2_655 ?
Rb3 S5 3.412(10) 1_545 ?
Rb3 S8 3.412(7) 2_745 ?
Rb3 S5 3.433(10) . ?
Rb3 S1 3.491(11) . ?
Rb3 S3 3.500(10) . ?
Rb3 S7 3.640(8) 1_545 ?
Rb3 S6 3.668(10) . ?
Rb3 S3 3.819(10) 2_645 ?
Rb3 P1 3.856(5) . ?
Rb3 S1 3.949(8) 2_655 ?
Rb4 S4 3.327(8) . ?
Rb4 S2 3.439(11) 2_646 ?
Rb4 S6 3.478(11) 2_746 ?
Rb4 S2 3.494(11) 2_656 ?
Rb4 S7 3.619(8) 2_746 ?
Rb4 S7 3.720(8) 1_545 ?
Rb4 P2 3.728(6) 2_746 ?
Rb4 S3 3.740(10) 2_646 ?
Rb4 S1 3.744(11) 2_656 ?
Rb4 S8 3.786(9) 2_746 ?
Rb4 S6 3.867(10) . ?
S1 P1 1.993(12) . ?
S2 P1 2.032(7) . ?
S3 P1 2.058(12) . ?
S4 P1 2.028(9) . ?
S5 P2 2.039(8) . ?
S6 P2 1.984(12) . ?
S7 P2 2.108(11) . ?
S8 P2 2.020(9) . ?
